data_7019189
loop_
_publ_author_name
'Hildebrand, Alexandra'
'S\'arosi, Imola'
'L\"onnecke, Peter'
'Silaghi-Dumitrescu, Lumini\,ta'
'S\'arosi, Menyh\'art B'
'Silaghi-Dumitrescu, Ioan'
'Hey-Hawkins, Evamarie'

_publ_section_title
;
 Heteropolytopic phosphanylarylthiolato ligands: formation of cis isomers
 of nickel(ii), palladium(ii) and platinum(ii) complexes with
 1-P(Biph)-2-SHC(6)H(4) (Biph = 1,1'-biphenyl-2,2'-diyl).
;
_journal_issue 25
_journal_name_full 'Dalton transactions (Cambridge, England : 2003)'
_journal_page_first 7729
_journal_page_last 7736
_journal_paper_doi 10.1039/c2dt00006g
_journal_volume 41
_journal_year 2012
_chemical_formula_sum 'C37 H26 Cl2 P2 Pd S2'
_chemical_formula_weight 773.94
_chemical_name_systematic
;
?
;
_space_group_IT_number 15
_symmetry_cell_setting monoclinic
_symmetry_space_group_name_Hall '-C 2yc'
_symmetry_space_group_name_H-M 'C 1 2/c 1'
_atom_sites_solution_hydrogens geom
_atom_sites_solution_primary direct
_atom_sites_solution_secondary difmap
_audit_creation_method SHELXL-97
_cell_angle_alpha 90.00
_cell_angle_beta 112.827(8)
_cell_angle_gamma 90.00
_cell_formula_units_Z 4
_cell_length_a 13.7556(10)
_cell_length_b 18.8379(16)
_cell_length_c 14.0750(10)
_cell_measurement_reflns_used 7997
_cell_measurement_temperature 208(2)
_cell_measurement_theta_max 30.3
_cell_measurement_theta_min 3.1
_cell_volume 3361.6(5)
_computing_cell_refinement 'STOE IPDS software'
_computing_data_collection 'STOE IPDS software'
_computing_data_reduction 'STOE IPDS software, STOE X-RED'
_computing_molecular_graphics 'ORTEP3 for Windows (L. J. Farrugia, 1997)'
_computing_publication_material 'WINGX (L.J. Farrugia,1999)'
_computing_structure_refinement 'SHELXL-97 (Sheldrick, 2008)'
_computing_structure_solution SHELXS-97
_diffrn_ambient_temperature 208(2)
_diffrn_measured_fraction_theta_full 0.963
_diffrn_measured_fraction_theta_max 0.963
_diffrn_measurement_device_type 'Stoe IPDS area detector'
_diffrn_measurement_method '\f scans'
_diffrn_radiation_monochromator graphite
_diffrn_radiation_source 'fine-focus sealed tube'
_diffrn_radiation_type MoK\a
_diffrn_radiation_wavelength 0.71073
_diffrn_reflns_av_R_equivalents 0.0392
_diffrn_reflns_av_sigmaI/netI 0.0242
_diffrn_reflns_limit_h_max 19
_diffrn_reflns_limit_h_min -19
_diffrn_reflns_limit_k_max 26
_diffrn_reflns_limit_k_min -26
_diffrn_reflns_limit_l_max 19
_diffrn_reflns_limit_l_min -19
_diffrn_reflns_number 33423
_diffrn_reflns_theta_full 30.27
_diffrn_reflns_theta_max 30.27
_diffrn_reflns_theta_min 3.11
_exptl_absorpt_coefficient_mu 0.957
_exptl_absorpt_correction_T_max 0.7828
_exptl_absorpt_correction_T_min 0.6897
_exptl_absorpt_correction_type numerical
_exptl_crystal_colour orange
_exptl_crystal_density_diffrn 1.529
_exptl_crystal_density_method 'not measured'
_exptl_crystal_description prism
_exptl_crystal_F_000 1560
_exptl_crystal_size_max 0.60
_exptl_crystal_size_mid 0.35
_exptl_crystal_size_min 0.32
_refine_diff_density_max 0.788
_refine_diff_density_min -0.608
_refine_diff_density_rms 0.069
_refine_ls_extinction_method none
_refine_ls_goodness_of_fit_ref 1.004
_refine_ls_hydrogen_treatment mixed
_refine_ls_matrix_type full
_refine_ls_number_parameters 261
_refine_ls_number_reflns 4858
_refine_ls_number_restraints 2
_refine_ls_restrained_S_all 1.023
_refine_ls_R_factor_all 0.0307
_refine_ls_R_factor_gt 0.0251
_refine_ls_shift/su_max 0.001
_refine_ls_shift/su_mean 0.000
_refine_ls_structure_factor_coef Fsqd
_refine_ls_weighting_details 'calc w=1/[\s^2^(Fo^2^)+(0.0461P)^2^+0.0000P] where P=(Fo^2^+2Fc^2^)/3'
_refine_ls_weighting_scheme calc
_refine_ls_wR_factor_gt 0.0654
_refine_ls_wR_factor_ref 0.0666
_reflns_number_gt 4055
_reflns_number_total 4858
_reflns_threshold_expression >2\s(I)
_cod_data_source_file c2dt00006g.txt
_cod_data_source_block s024_fin
_cod_depositor_comments
;
The following automatic conversions were performed:

'_symmetry_cell_setting' value 'Monoclinic' changed to 'monoclinic'
according to /home/saulius/struct/CIF-dictionaries/cif_core.dic
dictionary named 'cif_core.dic' version 2.4.1 from 2010-06-29.

Automatic conversion script
Id: cif_fix_values 1891 2012-01-12 08:04:46Z andrius 
;
_cod_original_cell_volume 3361.6(4)
_cod_original_sg_symbol_H-M C2/c
_cod_database_code 7019189

loop_
_symmetry_equiv_pos_as_xyz
'x, y, z'
'-x, y, -z+1/2'
'x+1/2, y+1/2, z'
'-x+1/2, y+1/2, -z+1/2'
'-x, -y, -z'
'x, -y, z-1/2'
'-x+1/2, -y+1/2, -z'
'x+1/2, -y+1/2, z-1/2'

loop_
_atom_site_label
_atom_site_type_symbol
_atom_site_fract_x
_atom_site_fract_y
_atom_site_fract_z
_atom_site_U_iso_or_equiv
_atom_site_adp_type
_atom_site_occupancy
_atom_site_symmetry_multiplicity
_atom_site_calc_flag
_atom_site_refinement_flags
_atom_site_disorder_assembly
_atom_site_disorder_group
Pd1 Pd 0.0000 0.331066(7) 0.7500 0.02215(5) Uani 1 2 d S . .
S1 S 0.03800(5) 0.41978(2) 0.65630(4) 0.04726(13) Uani 1 1 d . . .
P1 P 0.05008(3) 0.252518(18) 0.65665(3) 0.02249(8) Uani 1 1 d . . .
C1 C 0.08298(12) 0.30169(9) 0.56281(13) 0.0299(3) Uani 1 1 d . . .
C2 C 0.07650(13) 0.37581(9) 0.56626(13) 0.0332(3) Uani 1 1 d . . .
C3 C 0.10074(17) 0.41611(11) 0.49390(15) 0.0452(5) Uani 1 1 d . . .
C4 C 0.12931(18) 0.38291(14) 0.42162(17) 0.0536(6) Uani 1 1 d . . .
C5 C 0.13730(18) 0.30938(15) 0.41976(18) 0.0532(5) Uani 1 1 d . . .
C6 C 0.11454(16) 0.26892(12) 0.49078(16) 0.0436(4) Uani 1 1 d . . .
C7 C 0.16049(12) 0.19461(8) 0.72455(11) 0.0250(3) Uani 1 1 d . . .
C8 C 0.13239(13) 0.12287(8) 0.70295(13) 0.0300(3) Uani 1 1 d . . .
C9 C 0.20871(17) 0.07083(10) 0.75006(16) 0.0422(4) Uani 1 1 d . . .
C10 C 0.30962(16) 0.09130(12) 0.81564(16) 0.0480(5) Uani 1 1 d . . .
C11 C 0.33636(15) 0.16191(12) 0.83624(15) 0.0440(4) Uani 1 1 d . . .
C12 C 0.26139(13) 0.21465(10) 0.79094(12) 0.0328(3) Uani 1 1 d . . .
C13 C -0.03240(12) 0.17742(8) 0.59426(12) 0.0272(3) Uani 1 1 d . . .
C14 C 0.02215(14) 0.11311(8) 0.62949(13) 0.0316(3) Uani 1 1 d . . .
C15 C -0.03009(18) 0.04875(10) 0.59429(19) 0.0487(5) Uani 1 1 d . . .
C16 C -0.1345(2) 0.04999(13) 0.5236(2) 0.0601(6) Uani 1 1 d . . .
C17 C -0.18719(18) 0.11294(14) 0.48845(18) 0.0545(6) Uani 1 1 d . . .
C18 C -0.13687(14) 0.17796(11) 0.52421(14) 0.0391(4) Uani 1 1 d . . .
H3 H 0.0996(19) 0.4688(13) 0.4948(19) 0.054(7) Uiso 1 1 d . . .
H4 H 0.1412(18) 0.4112(13) 0.3753(19) 0.052(6) Uiso 1 1 d . . .
H5 H 0.154(2) 0.2818(15) 0.368(2) 0.072(8) Uiso 1 1 d . . .
H6 H 0.119(2) 0.2183(15) 0.490(2) 0.062(7) Uiso 1 1 d . . .
H9 H 0.191(2) 0.0231(13) 0.7346(19) 0.058(7) Uiso 1 1 d . . .
H10 H 0.360(2) 0.0536(14) 0.843(2) 0.062(7) Uiso 1 1 d . . .
H11 H 0.406(2) 0.1718(13) 0.880(2) 0.059(7) Uiso 1 1 d . . .
H12 H 0.2777(17) 0.2630(12) 0.8067(17) 0.042(6) Uiso 1 1 d . . .
H15 H -0.001(2) 0.0053(16) 0.611(2) 0.071(8) Uiso 1 1 d . . .
H16 H -0.171(2) 0.0075(18) 0.497(2) 0.090(10) Uiso 1 1 d . . .
H17 H -0.252(2) 0.1134(15) 0.447(2) 0.074(9) Uiso 1 1 d . . .
H18 H -0.1719(17) 0.2205(11) 0.5009(17) 0.040(6) Uiso 1 1 d . . .
Cl1 Cl 0.3895(4) 0.3769(2) 0.7015(5) 0.146(2) Uani 0.50 1 d PD A -1
Cl2 Cl 0.6196(3) 0.37941(18) 0.8068(2) 0.0943(14) Uani 0.50 1 d PD A -1
C19 C 0.4987(5) 0.3376(4) 0.7900(7) 0.177(8) Uani 0.50 1 d PD A -1
H19A H 0.5015 0.2883 0.7691 0.212 Uiso 0.50 1 calc PR A -1
H19B H 0.4915 0.3367 0.8566 0.212 Uiso 0.50 1 calc PR A -1

loop_
_atom_site_aniso_label
_atom_site_aniso_U_11
_atom_site_aniso_U_22
_atom_site_aniso_U_33
_atom_site_aniso_U_23
_atom_site_aniso_U_13
_atom_site_aniso_U_12
Pd1 0.02736(8) 0.01671(7) 0.02380(8) 0.000 0.01148(6) 0.000
S1 0.0840(4) 0.02182(18) 0.0464(3) 0.00442(16) 0.0368(3) -0.00641(19)
P1 0.02471(17) 0.02217(16) 0.02269(18) 0.00262(12) 0.01151(15) 0.00363(12)
C1 0.0262(7) 0.0384(8) 0.0271(7) 0.0087(6) 0.0126(6) 0.0035(6)
C2 0.0322(8) 0.0383(8) 0.0284(8) 0.0086(6) 0.0109(6) -0.0061(6)
C3 0.0496(10) 0.0490(10) 0.0372(9) 0.0132(8) 0.0172(8) -0.0135(8)
C4 0.0467(11) 0.0794(15) 0.0401(11) 0.0213(10) 0.0228(9) -0.0096(10)
C5 0.0486(11) 0.0809(16) 0.0421(11) 0.0124(10) 0.0307(10) 0.0088(11)
C6 0.0440(10) 0.0547(11) 0.0411(10) 0.0096(8) 0.0264(9) 0.0137(8)
C7 0.0271(7) 0.0274(6) 0.0233(6) 0.0033(5) 0.0129(6) 0.0059(5)
C8 0.0361(8) 0.0272(7) 0.0314(8) 0.0028(6) 0.0183(7) 0.0062(6)
C9 0.0512(10) 0.0310(8) 0.0496(10) 0.0086(7) 0.0254(9) 0.0141(7)
C10 0.0438(10) 0.0554(11) 0.0453(10) 0.0168(9) 0.0180(9) 0.0262(9)
C11 0.0295(8) 0.0655(13) 0.0328(9) 0.0077(8) 0.0075(7) 0.0125(8)
C12 0.0300(7) 0.0414(8) 0.0270(7) 0.0022(6) 0.0111(6) 0.0027(6)
C13 0.0277(7) 0.0323(7) 0.0248(7) -0.0035(5) 0.0135(6) -0.0008(5)
C14 0.0378(8) 0.0281(7) 0.0344(8) -0.0044(6) 0.0200(7) -0.0016(6)
C15 0.0572(12) 0.0315(8) 0.0612(13) -0.0118(8) 0.0270(10) -0.0068(8)
C16 0.0594(13) 0.0548(12) 0.0685(15) -0.0267(11) 0.0274(12) -0.0261(11)
C17 0.0370(10) 0.0775(15) 0.0453(11) -0.0177(10) 0.0119(9) -0.0180(10)
C18 0.0291(8) 0.0553(10) 0.0326(8) -0.0023(7) 0.0117(7) -0.0003(7)
Cl1 0.135(3) 0.074(2) 0.257(5) -0.026(3) 0.106(3) -0.025(2)
Cl2 0.120(3) 0.0499(14) 0.0834(14) -0.0118(11) 0.0073(15) -0.0147(14)
C19 0.168(9) 0.088(5) 0.154(10) 0.051(5) -0.069(9) -0.067(6)

loop_
_atom_type_symbol
_atom_type_description
_atom_type_scat_dispersion_real
_atom_type_scat_dispersion_imag
_atom_type_scat_source
Pd Pd -0.9988 1.0072 'International Tables Vol C Tables 4.2.6.8 and 6.1.1.4'
Cl Cl 0.1484 0.1585 'International Tables Vol C Tables 4.2.6.8 and 6.1.1.4'
S S 0.1246 0.1234 'International Tables Vol C Tables 4.2.6.8 and 6.1.1.4'
P P 0.1023 0.0942 'International Tables Vol C Tables 4.2.6.8 and 6.1.1.4'
C C 0.0033 0.0016 'International Tables Vol C Tables 4.2.6.8 and 6.1.1.4'
H H 0.0000 0.0000 'International Tables Vol C Tables 4.2.6.8 and 6.1.1.4'

loop_
_geom_angle_atom_site_label_1
_geom_angle_atom_site_label_2
_geom_angle_atom_site_label_3
_geom_angle
_geom_angle_site_symmetry_1
_geom_angle_site_symmetry_3
P1 Pd1 P1 98.06(2) . 2_556
P1 Pd1 S1 173.813(17) . 2_556
P1 Pd1 S1 87.373(17) 2_556 2_556
P1 Pd1 S1 87.373(17) . .
P1 Pd1 S1 173.813(17) 2_556 .
S1 Pd1 S1 87.37(3) 2_556 .
C2 S1 Pd1 105.58(6) . .
C1 P1 C7 107.31(7) . .
C1 P1 C13 109.44(8) . .
C7 P1 C13 91.42(7) . .
C1 P1 Pd1 107.98(6) . .
C7 P1 Pd1 118.05(5) . .
C13 P1 Pd1 121.24(5) . .
C6 C1 C2 120.61(16) . .
C6 C1 P1 122.79(14) . .
C2 C1 P1 116.60(13) . .
C1 C2 C3 118.38(17) . .
C1 C2 S1 122.37(12) . .
C3 C2 S1 119.25(15) . .
C4 C3 C2 120.3(2) . .
C4 C3 H3 118.3(15) . .
C2 C3 H3 121.3(15) . .
C3 C4 C5 120.95(19) . .
C3 C4 H4 116.6(16) . .
C5 C4 H4 122.4(16) . .
C6 C5 C4 119.5(2) . .
C6 C5 H5 115.2(17) . .
C4 C5 H5 125.1(17) . .
C5 C6 C1 120.2(2) . .
C5 C6 H6 120.4(17) . .
C1 C6 H6 119.4(17) . .
C12 C7 C8 121.66(14) . .
C12 C7 P1 127.19(12) . .
C8 C7 P1 111.15(11) . .
C9 C8 C7 118.52(16) . .
C9 C8 C14 128.39(16) . .
C7 C8 C14 113.08(13) . .
C10 C9 C8 119.48(18) . .
C10 C9 H9 121.7(15) . .
C8 C9 H9 118.8(16) . .
C11 C10 C9 121.50(16) . .
C11 C10 H10 122.1(16) . .
C9 C10 H10 116.3(16) . .
C10 C11 C12 120.04(17) . .
C10 C11 H11 116.9(15) . .
C12 C11 H11 123.0(15) . .
C7 C12 C11 118.79(17) . .
C7 C12 H12 120.3(13) . .
C11 C12 H12 120.9(14) . .
C18 C13 C14 121.17(15) . .
C18 C13 P1 128.14(13) . .
C14 C13 P1 110.64(11) . .
C15 C14 C13 119.35(17) . .
C15 C14 C8 127.02(16) . .
C13 C14 C8 113.62(13) . .
C16 C15 C14 118.9(2) . .
C16 C15 H15 115.9(18) . .
C14 C15 H15 125.1(18) . .
C17 C16 C15 121.53(19) . .
C17 C16 H16 118(2) . .
C15 C16 H16 121(2) . .
C16 C17 C18 120.4(2) . .
C16 C17 H17 121(2) . .
C18 C17 H17 118(2) . .
C13 C18 C17 118.59(19) . .
C13 C18 H18 120.6(13) . .
C17 C18 H18 120.8(13) . .
Cl1 C19 Cl2 114.8(3) . .
Cl1 C19 H19A 108.6 . .
Cl2 C19 H19A 108.6 . .
Cl1 C19 H19B 108.6 . .
Cl2 C19 H19B 108.6 . .
H19A C19 H19B 107.5 . .

loop_
_geom_bond_atom_site_label_1
_geom_bond_atom_site_label_2
_geom_bond_distance
_geom_bond_site_symmetry_2
Pd1 P1 2.2567(4) .
Pd1 P1 2.2567(4) 2_556
Pd1 S1 2.3110(5) 2_556
Pd1 S1 2.3110(5) .
S1 C2 1.759(2) .
P1 C1 1.8087(17) .
P1 C7 1.8121(14) .
P1 C13 1.8129(15) .
C1 C6 1.392(3) .
C1 C2 1.401(2) .
C2 C3 1.410(2) .
C3 C4 1.375(3) .
C3 H3 0.99(2) .
C4 C5 1.390(4) .
C4 H4 0.91(3) .
C5 C6 1.386(3) .
C5 H5 1.00(3) .
C6 H6 0.96(3) .
C7 C12 1.391(2) .
C7 C8 1.406(2) .
C8 C9 1.401(2) .
C8 C14 1.478(2) .
C9 C10 1.390(3) .
C9 H9 0.94(2) .
C10 C11 1.381(3) .
C10 H10 0.96(3) .
C11 C12 1.395(2) .
C11 H11 0.93(3) .
C12 H12 0.94(2) .
C13 C18 1.392(2) .
C13 C14 1.410(2) .
C14 C15 1.398(2) .
C15 C16 1.395(3) .
C15 H15 0.90(3) .
C16 C17 1.377(4) .
C16 H16 0.94(3) .
C17 C18 1.401(3) .
C17 H17 0.86(3) .
C18 H18 0.93(2) .
Cl1 C19 1.705(4) .
Cl2 C19 1.771(5) .
C19 H19A 0.9800 .
C19 H19B 0.9800 .
